data_1525071
loop_
_publ_author_name
'Perrin, C.'
'Chevrel, R.'
'Sergent, M.'
'Fischer, O.'

_publ_section_title
;
 Etude structurale d'un thiohalogenure supraconducteur derivant du Mo(II):
 Mo6 S6 Br2
;
_journal_name_full 'Materials Research Bulletin'
_journal_page_first 1505
_journal_page_last 1515
_journal_volume 14
_journal_year 1979
_chemical_formula_sum 'Br2 Mo6 S6'
_chemical_name_systematic 'Mo6 S6 Br2'
_space_group_IT_number 148
_symmetry_space_group_name_Hall '-P 3*'
_symmetry_space_group_name_H-M 'R -3 :R'
_cell_angle_alpha 94.43
_cell_angle_beta 94.43
_cell_angle_gamma 94.43
_cell_formula_units_Z 1
_cell_length_a 6.503
_cell_length_b 6.503
_cell_length_c 6.503
_cell_volume 272.405
_citation_journal_id_ASTM MRBUAC
_cod_data_source_file Perrin_MRBUAC_1979_406.cif
_cod_data_source_block Br2Mo6S6
_cod_original_cell_volume 272.4053
_cod_original_sg_symbol_Hall '-R 3 (-y+z,x+z,-x+y+z)'
_cod_database_code 1525071

loop_
_symmetry_equiv_pos_as_xyz
x,y,z
z,x,y
y,z,x
-x,-y,-z
-z,-x,-y
-y,-z,-x

loop_
_atom_site_label
_atom_site_type_symbol
_atom_site_fract_x
_atom_site_fract_y
_atom_site_fract_z
_atom_site_occupancy
_atom_site_U_iso_or_equiv
Br1 Br-1 0.18894 0.18894 0.18894 1 0.0
Mo1 Mo+2 0.22024 0.40792 0.54803 1 0.0
S1 S-2 0.37551 0.13347 0.7199 1 0.0
